data_7000105
loop_
_publ_author_name
'Majoumo-Mbe, F\'elicit\'e'
'L\"onnecke, Peter'
'Novikova, Elena V.'
'Belov, Gennadiy P.'
'Hey-Hawkins, Evamarie'

_publ_section_title
;
 Oligodentate P,N ligands:
 N,N,N',N'-tetrakis(diphenylphosphanyl)-1,3-diaminobenzene complexes of
 rhodium, nickel and palladium.
;
_journal_issue 20
_journal_name_full 'Dalton transactions (Cambridge, England : 2003)'
_journal_page_first 3326
_journal_page_last 3330
_journal_paper_doi 10.1039/b508537c
_journal_year 2005
_chemical_formula_sum 'C58 H52 Cl12 N2 P4 Pd2'
_chemical_formula_weight 1539.10
_chemical_name_systematic
;
?
;
_space_group_IT_number 14
_symmetry_cell_setting monoclinic
_symmetry_space_group_name_Hall '-P 2ybc'
_symmetry_space_group_name_H-M 'P 1 21/c 1'
_atom_sites_solution_hydrogens geom
_atom_sites_solution_primary direct
_atom_sites_solution_secondary difmap
_audit_creation_method SHELXL-97
_cell_angle_alpha 90.00
_cell_angle_beta 96.097(2)
_cell_angle_gamma 90.00
_cell_formula_units_Z 4
_cell_length_a 17.592(2)
_cell_length_b 22.333(3)
_cell_length_c 16.920(2)
_cell_measurement_reflns_used 1018
_cell_measurement_temperature 208(2)
_cell_measurement_theta_max 27.37
_cell_measurement_theta_min 2.73
_cell_volume 6610.0(14)
_computing_cell_refinement 'Bruker SAINT'
_computing_data_collection 'Bruker SMART'
_computing_data_reduction 'Bruker SAINT'
_computing_molecular_graphics 'ORTEP3 for Windows (L. J. Farrugia, 1997)'
_computing_publication_material 'WINGX (L.J. Farrugia,1999)'
_computing_structure_refinement 'SHELXL-97 (Sheldrick, 1997)'
_computing_structure_solution 'SHELXS-97 (Sheldrick, 1990)'
_diffrn_ambient_temperature 208(2)
_diffrn_measured_fraction_theta_full 0.894
_diffrn_measured_fraction_theta_max 0.894
_diffrn_measurement_device_type 'ccd area detector'
_diffrn_measurement_method \w-scans
_diffrn_radiation_monochromator graphite
_diffrn_radiation_source 'fine-focus sealed tube'
_diffrn_radiation_type MoK\a
_diffrn_radiation_wavelength 0.71073
_diffrn_reflns_av_R_equivalents 0.0264
_diffrn_reflns_av_sigmaI/netI 0.0337
_diffrn_reflns_limit_h_max 23
_diffrn_reflns_limit_h_min -21
_diffrn_reflns_limit_k_max 27
_diffrn_reflns_limit_k_min -30
_diffrn_reflns_limit_l_max 21
_diffrn_reflns_limit_l_min -22
_diffrn_reflns_number 42507
_diffrn_reflns_theta_full 29.31
_diffrn_reflns_theta_max 29.31
_diffrn_reflns_theta_min 1.99
_exptl_absorpt_coefficient_mu 1.164
_exptl_absorpt_correction_type multi-scan
_exptl_crystal_colour 'pale yellow'
_exptl_crystal_density_diffrn 1.547
_exptl_crystal_density_method 'not measured'
_exptl_crystal_description prism
_exptl_crystal_F_000 3080
_exptl_crystal_preparation
;
To avoid loss of CH2Cl2 the crystal was encapsulated with epoxy resin
and mounted on a glass needle
;
_exptl_crystal_size_max 0.40
_exptl_crystal_size_mid 0.40
_exptl_crystal_size_min 0.20
_refine_diff_density_max 0.763
_refine_diff_density_min -1.293
_refine_diff_density_rms 0.089
_refine_ls_extinction_method none
_refine_ls_goodness_of_fit_ref 1.048
_refine_ls_hydrogen_treatment refxyz
_refine_ls_matrix_type full
_refine_ls_number_parameters 617
_refine_ls_number_reflns 16184
_refine_ls_number_restraints 43
_refine_ls_restrained_S_all 1.049
_refine_ls_R_factor_all 0.0697
_refine_ls_R_factor_gt 0.0443
_refine_ls_shift/su_max 0.002
_refine_ls_shift/su_mean 0.000
_refine_ls_structure_factor_coef Fsqd
_refine_ls_weighting_details 'calc w=1/[\s^2^(Fo^2^)+(0.0671P)^2^+5.2071P] where P=(Fo^2^+2Fc^2^)/3'
_refine_ls_weighting_scheme calc
_refine_ls_wR_factor_gt 0.1226
_refine_ls_wR_factor_ref 0.1342
_reflns_number_gt 11258
_reflns_number_total 16184
_reflns_threshold_expression >2sigma(I)
_cod_data_source_file b508537c.txt
_cod_data_source_block c1231fin_squeeze
_cod_depositor_comments
;
The following automatic conversions were performed:
'_symmetry_cell_setting' value 'Monoclinic' changed to 'monoclinic'
according to '/home/saulius/struct/CIF-dictionaries/cif_core.dic'
dictionary named 'cif_core.dic' version 2.4.1 from 2010-06-29.

Automatic conversion script
Id: cif_fix_enum 1527 2010-12-29 10:47:43Z saulius 
;
_cod_original_cell_volume 6610.1(14)
_cod_original_sg_symbol_H-M P2(1)/c
_cod_database_code 7000105

loop_
_symmetry_equiv_pos_as_xyz
'x, y, z'
'-x, y+1/2, -z+1/2'
'-x, -y, -z'
'x, -y-1/2, z-1/2'

loop_
_atom_site_label
_atom_site_type_symbol
_atom_site_fract_x
_atom_site_fract_y
_atom_site_fract_z
_atom_site_U_iso_or_equiv
_atom_site_adp_type
_atom_site_occupancy
_atom_site_symmetry_multiplicity
_atom_site_calc_flag
_atom_site_refinement_flags
_atom_site_disorder_assembly
_atom_site_disorder_group
Pd1 Pd 0.322474(16) 0.138074(12) 0.525480(18) 0.04374(9) Uani 1 1 d . A .
Pd2 Pd 0.242329(16) -0.266594(11) 0.757425(15) 0.03778(8) Uani 1 1 d . . .
Cl1 Cl 0.25345(8) 0.16796(7) 0.40531(9) 0.0866(4) Uani 1 1 d . . .
Cl2 Cl 0.43605(6) 0.18529(5) 0.50133(9) 0.0713(3) Uani 1 1 d . . .
Cl3 Cl 0.14926(7) -0.33784(5) 0.78476(6) 0.0573(3) Uani 1 1 d . . .
Cl4 Cl 0.33530(7) -0.33661(5) 0.72872(6) 0.0573(3) Uani 1 1 d . . .
P1 P 0.23044(5) 0.09038(4) 0.57838(5) 0.03639(19) Uani 1 1 d . A .
P2 P 0.37357(5) 0.09685(4) 0.63748(6) 0.0410(2) Uani 1 1 d . . .
P3 P 0.17714(5) -0.18712(4) 0.78919(5) 0.03776(19) Uani 1 1 d . . .
P4 P 0.30716(5) -0.18633(4) 0.72786(5) 0.03507(18) Uani 1 1 d . . .
N1 N 0.29096(16) 0.06097(12) 0.65339(16) 0.0364(6) Uani 1 1 d . A .
N2 N 0.24301(16) -0.13740(12) 0.76237(16) 0.0367(6) Uani 1 1 d . A .
C1 C 0.17673(19) 0.03198(16) 0.5256(2) 0.0396(7) Uani 1 1 d D . .
C2 C 0.1214(2) -0.00038(17) 0.5608(3) 0.0494(9) Uani 1 1 d D A .
H2 H 0.1124 0.0076 0.6135 0.059 Uiso 1 1 calc R . .
C3 C 0.0799(2) -0.04448(19) 0.5176(3) 0.0619(11) Uani 1 1 d D . .
H3 H 0.0426 -0.0665 0.5411 0.074 Uiso 1 1 calc R A .
C4 C 0.0932(3) -0.0560(2) 0.4404(3) 0.0679(13) Uani 1 1 d D A .
H4 H 0.0644 -0.0857 0.4114 0.081 Uiso 1 1 calc R . .
C5 C 0.1470(3) -0.0254(2) 0.4055(3) 0.0680(13) Uani 1 1 d D . .
H5 H 0.1558 -0.0343 0.3529 0.082 Uiso 1 1 calc R A .
C6 C 0.1896(2) 0.01955(19) 0.4477(2) 0.0550(10) Uani 1 1 d D A .
H6 H 0.2266 0.0412 0.4235 0.066 Uiso 1 1 calc R . .
C7 C 0.1625(2) 0.13887(17) 0.6193(2) 0.0473(9) Uani 1 1 d . . .
C8 C 0.0899(3) 0.1478(2) 0.5796(3) 0.0641(12) Uani 1 1 d . A .
H8 H 0.0738 0.1255 0.5338 0.077 Uiso 1 1 calc R . .
C9 C 0.0415(3) 0.1899(2) 0.6080(4) 0.0872(18) Uani 1 1 d . . .
H9 H -0.0079 0.1954 0.5819 0.105 Uiso 1 1 calc R A .
C10 C 0.0650(4) 0.2234(3) 0.6735(4) 0.103(2) Uani 1 1 d . A .
H10 H 0.0310 0.2509 0.6928 0.124 Uiso 1 1 calc R . .
C11 C 0.1378(4) 0.2175(3) 0.7121(4) 0.0945(19) Uani 1 1 d . . .
H11 H 0.1539 0.2418 0.7560 0.113 Uiso 1 1 calc R A .
C12 C 0.1869(3) 0.1753(2) 0.6851(3) 0.0681(13) Uani 1 1 d . A .
H12 H 0.2366 0.1710 0.7109 0.082 Uiso 1 1 calc R . .
C13 C 0.4487(2) 0.04419(18) 0.6290(2) 0.0437(8) Uani 1 1 d . A .
C14 C 0.4339(2) -0.01061(17) 0.5918(2) 0.0439(8) Uani 1 1 d . . .
H14 H 0.3834 -0.0217 0.5737 0.053 Uiso 1 1 calc R A .
C15 C 0.4944(3) -0.0490(2) 0.5813(3) 0.0596(11) Uani 1 1 d . A .
H15 H 0.4850 -0.0865 0.5570 0.072 Uiso 1 1 calc R . .
C16 C 0.5677(3) -0.0319(3) 0.6065(3) 0.0694(13) Uani 1 1 d . . .
H16 H 0.6082 -0.0584 0.6006 0.083 Uiso 1 1 calc R A .
C17 C 0.5829(3) 0.0226(3) 0.6400(3) 0.0747(14) Uani 1 1 d . A .
H17 H 0.6338 0.0341 0.6551 0.090 Uiso 1 1 calc R . .
C18 C 0.5241(2) 0.0610(2) 0.6520(3) 0.0621(11) Uani 1 1 d . . .
H18 H 0.5348 0.0986 0.6756 0.075 Uiso 1 1 calc R A .
C19 C 0.4076(4) 0.1357(3) 0.7294(4) 0.0403(16) Uiso 0.580(11) 1 d PD A 1
C20 C 0.4361(4) 0.1049(4) 0.7977(5) 0.065(2) Uiso 0.580(11) 1 d PD A 1
H20 H 0.4405 0.0630 0.7966 0.079 Uiso 0.580(11) 1 calc PR A 1
C21 C 0.4582(6) 0.1361(5) 0.8680(6) 0.098(4) Uiso 0.580(11) 1 d PD A 1
H21 H 0.4788 0.1173 0.9152 0.118 Uiso 0.580(11) 1 calc PR A 1
C22 C 0.4472(8) 0.1969(6) 0.8618(8) 0.106(5) Uiso 0.580(11) 1 d PD A 1
H22 H 0.4594 0.2179 0.9096 0.127 Uiso 0.580(11) 1 calc PR A 1
C23 C 0.4229(8) 0.2306(5) 0.8016(7) 0.094(4) Uiso 0.580(11) 1 d PD A 1
H23 H 0.4205 0.2725 0.8045 0.113 Uiso 0.580(11) 1 calc PR A 1
C24 C 0.3999(5) 0.1973(4) 0.7299(5) 0.063(2) Uiso 0.580(11) 1 d PD A 1
H24 H 0.3798 0.2175 0.6836 0.075 Uiso 0.580(11) 1 calc PR A 1
C19F C 0.3943(6) 0.1549(5) 0.7061(6) 0.049(3) Uiso 0.420(11) 1 d PD A 2
C20F C 0.4298(8) 0.1390(7) 0.7795(8) 0.092(5) Uiso 0.420(11) 1 d PD A 2
H20F H 0.4479 0.0994 0.7853 0.110 Uiso 0.420(11) 1 calc PR A 2
C21F C 0.4419(13) 0.1769(10) 0.8479(12) 0.169(13) Uiso 0.420(11) 1 d PD A 2
H21F H 0.4662 0.1654 0.8977 0.203 Uiso 0.420(11) 1 calc PR A 2
C22F C 0.4128(12) 0.2320(9) 0.8297(11) 0.114(7) Uiso 0.420(11) 1 d PD A 2
H22F H 0.4151 0.2588 0.8727 0.136 Uiso 0.420(11) 1 calc PR A 2
C23F C 0.3821(10) 0.2538(7) 0.7623(9) 0.111(6) Uiso 0.420(11) 1 d PD A 2
H23F H 0.3702 0.2947 0.7571 0.133 Uiso 0.420(11) 1 calc PR A 2
C24F C 0.3667(8) 0.2134(5) 0.6957(8) 0.081(4) Uiso 0.420(11) 1 d PD A 2
H24F H 0.3395 0.2259 0.6477 0.097 Uiso 0.420(11) 1 calc PR A 2
C25 C 0.2733(2) 0.02371(15) 0.7194(2) 0.0383(7) Uani 1 1 d . . .
C26 C 0.26588(18) -0.03750(15) 0.70905(19) 0.0349(7) Uani 1 1 d . A .
H26 H 0.2728 -0.0547 0.6596 0.042 Uiso 1 1 calc R . .
C27 C 0.2482(2) -0.07370(15) 0.7715(2) 0.0397(7) Uani 1 1 d . . .
C28 C 0.2366(3) -0.04772(19) 0.8437(2) 0.0726(15) Uani 1 1 d . A .
H28 H 0.2247 -0.0718 0.8862 0.087 Uiso 1 1 calc R . .
C29 C 0.2425(4) 0.0136(2) 0.8531(3) 0.101(2) Uani 1 1 d . . .
H29 H 0.2336 0.0311 0.9018 0.121 Uiso 1 1 calc R A .
C30 C 0.2615(3) 0.04969(19) 0.7914(2) 0.0724(15) Uani 1 1 d . A .
H30 H 0.2664 0.0913 0.7985 0.087 Uiso 1 1 calc R . .
C31 C 0.0864(2) -0.16893(18) 0.7359(2) 0.0472(9) Uani 1 1 d . . .
C32 C 0.0504(3) -0.1150(3) 0.7482(4) 0.0910(18) Uani 1 1 d . . .
H32 H 0.0732 -0.0872 0.7851 0.109 Uiso 1 1 calc R . .
C33 C -0.0202(4) -0.1026(3) 0.7051(5) 0.114(2) Uani 1 1 d . . .
H33 H -0.0447 -0.0660 0.7132 0.137 Uiso 1 1 calc R . .
C34 C -0.0537(3) -0.1424(3) 0.6519(4) 0.0891(19) Uani 1 1 d . . .
H34 H -0.1014 -0.1338 0.6237 0.107 Uiso 1 1 calc R . .
C35 C -0.0181(3) -0.1944(3) 0.6398(3) 0.0810(16) Uani 1 1 d . . .
H35 H -0.0411 -0.2217 0.6024 0.097 Uiso 1 1 calc R . .
C36 C 0.0518(3) -0.2084(2) 0.6814(3) 0.0635(11) Uani 1 1 d . . .
H36 H 0.0755 -0.2451 0.6723 0.076 Uiso 1 1 calc R . .
C37 C 0.1686(2) -0.18020(17) 0.8945(2) 0.0478(9) Uani 1 1 d . . .
C38 C 0.2353(3) -0.1825(2) 0.9465(2) 0.0612(12) Uani 1 1 d . . .
H38 H 0.2830 -0.1867 0.9268 0.073 Uiso 1 1 calc R . .
C39 C 0.2311(4) -0.1787(2) 1.0276(2) 0.0718(14) Uani 1 1 d . . .
H39 H 0.2761 -0.1799 1.0630 0.086 Uiso 1 1 calc R . .
C40 C 0.1625(4) -0.1732(3) 1.0562(3) 0.0856(18) Uani 1 1 d . . .
H40 H 0.1603 -0.1685 1.1112 0.103 Uiso 1 1 calc R . .
C41 C 0.0975(4) -0.1743(4) 1.0066(4) 0.109(2) Uani 1 1 d . . .
H41 H 0.0501 -0.1732 1.0275 0.131 Uiso 1 1 calc R . .
C42 C 0.0995(3) -0.1770(3) 0.9235(3) 0.0801(16) Uani 1 1 d . . .
H42 H 0.0540 -0.1766 0.8890 0.096 Uiso 1 1 calc R . .
C43 C 0.30754(19) -0.17517(15) 0.62236(19) 0.0354(7) Uani 1 1 d . . .
C44 C 0.2399(2) -0.16169(17) 0.5764(2) 0.0445(8) Uani 1 1 d . . .
H44 H 0.1952 -0.1550 0.6011 0.053 Uiso 1 1 calc R . .
C45 C 0.2374(3) -0.15802(18) 0.4950(2) 0.0521(9) Uani 1 1 d . . .
H45 H 0.1909 -0.1499 0.4640 0.063 Uiso 1 1 calc R . .
C46 C 0.3030(3) -0.1663(2) 0.4592(2) 0.0616(12) Uani 1 1 d . . .
H46 H 0.3018 -0.1625 0.4037 0.074 Uiso 1 1 calc R . .
C47 C 0.3693(3) -0.1799(3) 0.5033(3) 0.0769(16) Uani 1 1 d . . .
H47 H 0.4138 -0.1862 0.4782 0.092 Uiso 1 1 calc R . .
C48 C 0.3723(2) -0.1846(2) 0.5849(2) 0.0598(11) Uani 1 1 d . . .
H48 H 0.4186 -0.1944 0.6150 0.072 Uiso 1 1 calc R . .
C49 C 0.4003(2) -0.16899(17) 0.7764(2) 0.0442(8) Uani 1 1 d . . .
C50 C 0.4331(3) -0.2048(2) 0.8369(3) 0.0629(12) Uani 1 1 d . . .
H50 H 0.4089 -0.2402 0.8506 0.076 Uiso 1 1 calc R . .
C51 C 0.5027(4) -0.1877(3) 0.8776(4) 0.0954(19) Uani 1 1 d . . .
H51 H 0.5249 -0.2114 0.9199 0.114 Uiso 1 1 calc R . .
C52 C 0.5395(3) -0.1365(3) 0.8566(4) 0.0923(19) Uani 1 1 d . . .
H52 H 0.5867 -0.1254 0.8841 0.111 Uiso 1 1 calc R . .
C53 C 0.5071(3) -0.1021(3) 0.7958(3) 0.0772(14) Uani 1 1 d . . .
H53 H 0.5322 -0.0672 0.7814 0.093 Uiso 1 1 calc R . .
C54 C 0.4380(2) -0.1177(2) 0.7549(3) 0.0553(10) Uani 1 1 d . . .
H54 H 0.4163 -0.0938 0.7127 0.066 Uiso 1 1 calc R . .
Cl5 Cl 0.1904(6) -0.0082(3) 0.0799(5) 0.479(6) Uani 1 1 d D . .
Cl6 Cl 0.2413(2) 0.03944(18) 0.23257(19) 0.1992(14) Uani 1 1 d D . .
C55 C 0.2323(10) -0.0246(4) 0.1743(6) 0.240(8) Uani 1 1 d D . .
H55A H 0.2829 -0.0422 0.1710 0.288 Uiso 1 1 calc R . .
H55B H 0.2010 -0.0541 0.1989 0.288 Uiso 1 1 calc R . .

loop_
_atom_site_aniso_label
_atom_site_aniso_U_11
_atom_site_aniso_U_22
_atom_site_aniso_U_33
_atom_site_aniso_U_23
_atom_site_aniso_U_13
_atom_site_aniso_U_12
Pd1 0.03911(15) 0.03135(13) 0.06382(19) 0.00785(12) 0.01972(13) 0.00052(11)
Pd2 0.04693(16) 0.03402(14) 0.03262(13) 0.00554(10) 0.00519(11) 0.00212(11)
Cl1 0.0687(8) 0.0926(10) 0.0968(9) 0.0504(8) 0.0016(7) -0.0096(7)
Cl2 0.0514(6) 0.0476(6) 0.1206(10) 0.0107(6) 0.0367(6) -0.0089(5)
Cl3 0.0699(7) 0.0528(5) 0.0492(5) 0.0128(4) 0.0068(5) -0.0163(5)
Cl4 0.0688(7) 0.0494(5) 0.0537(5) 0.0011(4) 0.0055(5) 0.0206(5)
P1 0.0329(4) 0.0330(4) 0.0447(5) 0.0039(3) 0.0106(4) 0.0013(3)
P2 0.0364(5) 0.0383(5) 0.0493(5) -0.0143(4) 0.0097(4) -0.0049(4)
P3 0.0434(5) 0.0402(5) 0.0308(4) 0.0047(3) 0.0090(4) 0.0017(4)
P4 0.0375(4) 0.0347(4) 0.0332(4) 0.0047(3) 0.0046(3) 0.0034(3)
N1 0.0360(15) 0.0324(14) 0.0415(15) -0.0007(11) 0.0073(12) -0.0003(11)
N2 0.0422(16) 0.0358(14) 0.0327(13) 0.0017(11) 0.0072(12) 0.0028(12)
C1 0.0308(16) 0.0423(18) 0.0460(19) 0.0041(15) 0.0046(14) 0.0019(14)
C2 0.042(2) 0.046(2) 0.061(2) 0.0001(17) 0.0067(18) -0.0035(16)
C3 0.043(2) 0.051(2) 0.092(3) 0.003(2) 0.005(2) -0.0088(18)
C4 0.059(3) 0.049(2) 0.091(4) -0.009(2) -0.016(3) -0.002(2)
C5 0.086(3) 0.061(3) 0.054(3) -0.011(2) -0.004(2) 0.004(3)
C6 0.057(2) 0.055(2) 0.052(2) -0.0045(19) 0.0033(19) 0.0002(19)
C7 0.044(2) 0.0424(19) 0.058(2) 0.0061(17) 0.0185(18) 0.0073(16)
C8 0.049(2) 0.054(3) 0.089(3) 0.000(2) 0.008(2) 0.0073(19)
C9 0.047(3) 0.070(3) 0.143(5) -0.005(4) 0.003(3) 0.025(2)
C10 0.088(4) 0.108(5) 0.117(5) -0.019(4) 0.027(4) 0.052(4)
C11 0.107(5) 0.093(4) 0.085(4) -0.021(3) 0.017(3) 0.042(4)
C12 0.075(3) 0.064(3) 0.066(3) -0.009(2) 0.010(2) 0.023(2)
C13 0.0354(18) 0.058(2) 0.0379(18) -0.0039(16) 0.0029(15) 0.0028(16)
C14 0.045(2) 0.049(2) 0.0395(18) 0.0008(15) 0.0124(16) 0.0044(16)
C15 0.071(3) 0.053(2) 0.060(2) 0.0075(19) 0.029(2) 0.015(2)
C16 0.049(3) 0.089(4) 0.074(3) 0.013(3) 0.020(2) 0.024(2)
C17 0.039(2) 0.110(4) 0.074(3) 0.003(3) 0.003(2) 0.011(3)
C18 0.041(2) 0.083(3) 0.061(3) -0.013(2) 0.0016(19) -0.002(2)
C25 0.0436(19) 0.0358(17) 0.0358(16) -0.0012(13) 0.0066(14) 0.0019(14)
C26 0.0355(16) 0.0367(17) 0.0328(16) -0.0007(13) 0.0056(13) 0.0035(13)
C27 0.049(2) 0.0345(17) 0.0356(17) -0.0005(13) 0.0036(15) 0.0049(14)
C28 0.138(5) 0.046(2) 0.038(2) 0.0036(17) 0.025(3) 0.003(3)
C29 0.212(8) 0.054(3) 0.042(2) -0.007(2) 0.042(3) 0.002(4)
C30 0.138(5) 0.036(2) 0.045(2) -0.0056(17) 0.020(3) 0.000(2)
C31 0.042(2) 0.057(2) 0.0439(19) 0.0098(17) 0.0118(16) 0.0046(17)
C32 0.066(3) 0.091(4) 0.112(5) -0.019(3) -0.011(3) 0.033(3)
C33 0.072(4) 0.116(5) 0.148(6) -0.015(5) -0.017(4) 0.050(4)
C34 0.044(3) 0.125(5) 0.096(4) 0.034(4) -0.002(3) 0.005(3)
C35 0.064(3) 0.102(4) 0.072(3) 0.018(3) -0.018(3) -0.018(3)
C36 0.060(3) 0.069(3) 0.058(3) 0.011(2) -0.006(2) 0.000(2)
C37 0.068(3) 0.0423(19) 0.0342(18) 0.0018(14) 0.0134(18) -0.0043(18)
C38 0.083(3) 0.065(3) 0.0357(19) 0.0099(18) 0.006(2) 0.020(2)
C39 0.120(4) 0.059(3) 0.036(2) 0.0087(18) 0.003(2) 0.013(3)
C40 0.132(5) 0.090(4) 0.038(2) -0.004(2) 0.025(3) -0.013(4)
C41 0.112(5) 0.164(7) 0.061(3) -0.018(4) 0.050(4) -0.027(5)
C42 0.068(3) 0.128(5) 0.048(2) -0.017(3) 0.026(2) -0.022(3)
C43 0.0378(17) 0.0360(16) 0.0327(16) -0.0012(13) 0.0057(14) 0.0002(13)
C44 0.049(2) 0.049(2) 0.0364(18) 0.0036(15) 0.0089(16) 0.0096(17)
C45 0.062(3) 0.055(2) 0.0384(19) -0.0003(17) 0.0008(18) 0.0076(19)
C46 0.072(3) 0.077(3) 0.037(2) -0.0114(19) 0.014(2) -0.023(2)
C47 0.048(3) 0.137(5) 0.048(2) -0.033(3) 0.019(2) -0.018(3)
C48 0.0330(19) 0.095(3) 0.051(2) -0.019(2) 0.0027(17) -0.002(2)
C49 0.0403(19) 0.050(2) 0.0404(18) 0.0011(16) -0.0036(15) 0.0054(16)
C50 0.063(3) 0.058(3) 0.063(3) 0.014(2) -0.014(2) 0.011(2)
C51 0.092(4) 0.088(4) 0.095(4) 0.020(3) -0.044(3) 0.016(3)
C52 0.066(3) 0.091(4) 0.109(5) -0.002(4) -0.038(3) -0.001(3)
C53 0.061(3) 0.077(3) 0.090(4) 0.004(3) -0.014(3) -0.012(3)
C54 0.047(2) 0.058(2) 0.058(2) 0.0077(19) -0.0054(19) -0.0031(19)
Cl5 0.765(17) 0.288(7) 0.353(9) 0.082(6) -0.089(10) -0.058(9)
Cl6 0.231(3) 0.205(3) 0.159(2) 0.035(2) 0.006(2) 0.049(3)
C55 0.47(2) 0.093(7) 0.148(9) 0.029(7) -0.033(12) 0.006(10)

loop_
_atom_type_symbol
_atom_type_description
_atom_type_scat_dispersion_real
_atom_type_scat_dispersion_imag
_atom_type_scat_source
Pd Pd -0.9988 1.0072 'International Tables Vol C Tables 4.2.6.8 and 6.1.1.4'
Cl Cl 0.1484 0.1585 'International Tables Vol C Tables 4.2.6.8 and 6.1.1.4'
P P 0.1023 0.0942 'International Tables Vol C Tables 4.2.6.8 and 6.1.1.4'
N N 0.0061 0.0033 'International Tables Vol C Tables 4.2.6.8 and 6.1.1.4'
C C 0.0033 0.0016 'International Tables Vol C Tables 4.2.6.8 and 6.1.1.4'
H H 0.0000 0.0000 'International Tables Vol C Tables 4.2.6.8 and 6.1.1.4'

loop_
_geom_angle_atom_site_label_1
_geom_angle_atom_site_label_2
_geom_angle_atom_site_label_3
_geom_angle
_geom_angle_site_symmetry_1
_geom_angle_site_symmetry_3
_geom_angle_publ_flag
P1 Pd1 P2 72.55(4) . . ?
P1 Pd1 Cl2 165.57(5) . . ?
P2 Pd1 Cl2 93.47(4) . . ?
P1 Pd1 Cl1 98.86(4) . . ?
P2 Pd1 Cl1 170.14(4) . . ?
Cl2 Pd1 Cl1 95.36(5) . . ?
P3 Pd2 P4 72.38(3) . . ?
P3 Pd2 Cl4 167.13(4) . . ?
P4 Pd2 Cl4 96.06(4) . . ?
P3 Pd2 Cl3 96.02(4) . . ?
P4 Pd2 Cl3 167.16(4) . . ?
Cl4 Pd2 Cl3 95.99(4) . . ?
N1 P1 C1 110.24(15) . . ?
N1 P1 C7 109.44(16) . . ?
C1 P1 C7 107.01(18) . . ?
N1 P1 Pd1 93.50(10) . . ?
C1 P1 Pd1 121.35(12) . . ?
C7 P1 Pd1 114.24(13) . . ?
N1 P1 P2 39.98(9) . . ?
C1 P1 P2 131.80(12) . . ?
C7 P1 P2 118.05(14) . . ?
Pd1 P1 P2 53.81(3) . . ?
N1 P2 C19F 111.3(3) . . ?
N1 P2 C13 110.69(16) . . ?
C19F P2 C13 115.9(4) . . ?
N1 P2 C19 107.3(2) . . ?
C19F P2 C19 19.5(3) . . ?
C13 P2 C19 101.7(3) . . ?
N1 P2 Pd1 93.16(10) . . ?
C19F P2 Pd1 107.3(4) . . ?
C13 P2 Pd1 116.26(12) . . ?
C19 P2 Pd1 126.8(2) . . ?
N1 P2 P1 39.81(10) . . ?
C19F P2 P1 114.8(4) . . ?
C13 P2 P1 128.61(13) . . ?
C19 P2 P1 124.6(2) . . ?
Pd1 P2 P1 53.64(3) . . ?
N2 P3 C31 108.24(16) . . ?
N2 P3 C37 109.69(16) . . ?
C31 P3 C37 108.21(19) . . ?
N2 P3 Pd2 94.22(10) . . ?
C31 P3 Pd2 121.11(14) . . ?
C37 P3 Pd2 114.04(13) . . ?
N2 P3 P4 40.44(10) . . ?
C31 P3 P4 124.69(12) . . ?
C37 P3 P4 123.95(15) . . ?
Pd2 P3 P4 53.81(3) . . ?
N2 P4 C49 107.95(16) . . ?
N2 P4 C43 108.69(14) . . ?
C49 P4 C43 108.89(17) . . ?
N2 P4 Pd2 93.76(10) . . ?
C49 P4 Pd2 122.62(13) . . ?
C43 P4 Pd2 113.11(11) . . ?
N2 P4 P3 39.99(10) . . ?
C49 P4 P3 127.98(13) . . ?
C43 P4 P3 119.35(12) . . ?
Pd2 P4 P3 53.81(3) . . ?
C25 N1 P1 128.9(2) . . ?
C25 N1 P2 130.2(2) . . ?
P1 N1 P2 100.21(15) . . ?
C27 N2 P3 131.0(2) . . ?
C27 N2 P4 129.2(2) . . ?
P3 N2 P4 99.57(15) . . ?
C6 C1 C2 119.5(4) . . ?
C6 C1 P1 119.2(3) . . ?
C2 C1 P1 121.3(3) . . ?
C3 C2 C1 119.7(4) . . ?
C4 C3 C2 120.0(4) . . ?
C5 C4 C3 121.2(4) . . ?
C4 C5 C6 120.0(4) . . ?
C1 C6 C5 119.7(4) . . ?
C8 C7 C12 119.0(4) . . ?
C8 C7 P1 120.8(3) . . ?
C12 C7 P1 119.5(3) . . ?
C9 C8 C7 119.7(5) . . ?
C10 C9 C8 120.6(5) . . ?
C9 C10 C11 121.2(5) . . ?
C10 C11 C12 119.3(6) . . ?
C11 C12 C7 120.2(5) . . ?
C14 C13 C18 119.4(4) . . ?
C14 C13 P2 120.8(3) . . ?
C18 C13 P2 119.3(3) . . ?
C13 C14 C15 119.4(4) . . ?
C16 C15 C14 119.7(4) . . ?
C17 C16 C15 121.3(4) . . ?
C16 C17 C18 120.2(5) . . ?
C17 C18 C13 119.9(5) . . ?
C24 C19 C20 120.9(7) . . ?
C24 C19 P2 117.1(6) . . ?
C20 C19 P2 121.9(5) . . ?
C19 C20 C21 120.2(8) . . ?
C22 C21 C20 113.8(11) . . ?
C23 C22 C21 131.6(14) . . ?
C22 C23 C24 113.5(12) . . ?
C19 C24 C23 119.9(8) . . ?
C20F C19F C24F 118.2(10) . . ?
C20F C19F P2 116.7(9) . . ?
C24F C19F P2 124.2(9) . . ?
C19F C20F C21F 126.2(14) . . ?
C22F C21F C20F 109.5(17) . . ?
C23F C22F C21F 130.4(18) . . ?
C22F C23F C24F 118.3(15) . . ?
C19F C24F C23F 116.8(12) . . ?
C26 C25 C30 120.3(3) . . ?
C26 C25 N1 119.6(3) . . ?
C30 C25 N1 120.1(3) . . ?
C25 C26 C27 120.3(3) . . ?
C28 C27 C26 119.4(3) . . ?
C28 C27 N2 119.8(3) . . ?
C26 C27 N2 120.7(3) . . ?
C29 C28 C27 120.0(4) . . ?
C28 C29 C30 120.7(4) . . ?
C25 C30 C29 119.3(4) . . ?
C36 C31 C32 118.8(4) . . ?
C36 C31 P3 120.0(3) . . ?
C32 C31 P3 121.2(4) . . ?
C31 C32 C33 119.3(6) . . ?
C34 C33 C32 121.0(6) . . ?
C35 C34 C33 119.5(5) . . ?
C34 C35 C36 121.3(6) . . ?
C31 C36 C35 120.2(5) . . ?
C42 C37 C38 119.9(4) . . ?
C42 C37 P3 122.1(3) . . ?
C38 C37 P3 117.9(3) . . ?
C39 C38 C37 119.6(5) . . ?
C40 C39 C38 120.3(5) . . ?
C41 C40 C39 120.4(5) . . ?
C40 C41 C42 120.8(6) . . ?
C37 C42 C41 118.7(5) . . ?
C48 C43 C44 118.6(3) . . ?
C48 C43 P4 121.7(3) . . ?
C44 C43 P4 119.5(3) . . ?
C45 C44 C43 120.7(4) . . ?
C46 C45 C44 119.7(4) . . ?
C47 C46 C45 120.2(4) . . ?
C46 C47 C48 120.6(4) . . ?
C43 C48 C47 120.2(4) . . ?
C50 C49 C54 119.9(4) . . ?
C50 C49 P4 120.4(3) . . ?
C54 C49 P4 119.6(3) . . ?
C49 C50 C51 119.1(5) . . ?
C52 C51 C50 120.7(5) . . ?
C53 C52 C51 119.5(5) . . ?
C52 C53 C54 120.9(5) . . ?
C53 C54 C49 119.8(4) . . ?
Cl5 C55 Cl6 110.8(6) . . ?

loop_
_geom_bond_atom_site_label_1
_geom_bond_atom_site_label_2
_geom_bond_distance
_geom_bond_site_symmetry_2
_geom_bond_publ_flag
Pd1 P1 2.2056(9) . ?
Pd1 P2 2.2103(11) . ?
Pd1 Cl2 2.3333(10) . ?
Pd1 Cl1 2.3515(14) . ?
Pd2 P3 2.2102(10) . ?
Pd2 P4 2.2104(9) . ?
Pd2 Cl4 2.3504(10) . ?
Pd2 Cl3 2.3637(10) . ?
P1 N1 1.700(3) . ?
P1 C1 1.792(4) . ?
P1 C7 1.804(4) . ?
P1 P2 2.6128(13) . ?
P2 N1 1.706(3) . ?
P2 C19F 1.752(9) . ?
P2 C13 1.786(4) . ?
P2 C19 1.825(6) . ?
P3 N2 1.701(3) . ?
P3 C31 1.794(4) . ?
P3 C37 1.810(4) . ?
P3 P4 2.6102(13) . ?
P4 N2 1.717(3) . ?
P4 C49 1.796(4) . ?
P4 C43 1.803(3) . ?
N1 C25 1.452(4) . ?
N2 C27 1.433(4) . ?
C1 C6 1.389(5) . ?
C1 C2 1.395(5) . ?
C2 C3 1.388(6) . ?
C3 C4 1.375(7) . ?
C4 C5 1.353(7) . ?
C5 C6 1.402(6) . ?
C7 C8 1.393(6) . ?
C7 C12 1.408(6) . ?
C8 C9 1.388(7) . ?
C9 C10 1.364(9) . ?
C10 C11 1.380(9) . ?
C11 C12 1.388(7) . ?
C13 C14 1.389(5) . ?
C13 C18 1.394(5) . ?
C14 C15 1.394(5) . ?
C15 C16 1.368(7) . ?
C16 C17 1.356(8) . ?
C17 C18 1.376(7) . ?
C19 C24 1.382(9) . ?
C19 C20 1.392(10) . ?
C20 C21 1.398(11) . ?
C21 C22 1.372(15) . ?
C22 C23 1.302(14) . ?
C23 C24 1.443(12) . ?
C19F C20F 1.377(13) . ?
C19F C24F 1.399(13) . ?
C20F C21F 1.431(15) . ?
C21F C22F 1.355(17) . ?
C22F C23F 1.305(16) . ?
C23F C24F 1.446(14) . ?
C25 C26 1.383(5) . ?
C25 C30 1.386(5) . ?
C26 C27 1.392(5) . ?
C27 C28 1.386(5) . ?
C28 C29 1.382(6) . ?
C29 C30 1.386(6) . ?
C31 C36 1.371(6) . ?
C31 C32 1.385(7) . ?
C32 C33 1.401(8) . ?
C33 C34 1.355(9) . ?
C34 C35 1.345(9) . ?
C35 C36 1.387(7) . ?
C37 C42 1.361(6) . ?
C37 C38 1.392(6) . ?
C38 C39 1.385(6) . ?
C39 C40 1.352(8) . ?
C40 C41 1.346(9) . ?
C41 C42 1.411(7) . ?
C43 C48 1.377(5) . ?
C43 C44 1.384(5) . ?
C44 C45 1.376(5) . ?
C45 C46 1.372(6) . ?
C46 C47 1.351(7) . ?
C47 C48 1.380(6) . ?
C49 C50 1.376(5) . ?
C49 C54 1.390(6) . ?
C50 C51 1.392(7) . ?
C51 C52 1.381(9) . ?
C52 C53 1.360(8) . ?
C53 C54 1.379(6) . ?
Cl5 C55 1.726(10) . ?
Cl6 C55 1.736(9) . ?
